data_2009834
loop_
_publ_author_name
'Taga, Tooru'
'Shimada, Tatsuo'
'Mimura, Norio'

_publ_section_title
;
 Sodium galactarate and potassium galactarate
;
_journal_issue 7
_journal_name_full 'Acta Crystallographica Section C'
_journal_page_first 1076
_journal_page_last 1079
_journal_paper_doi 10.1107/S0108270194001010
_journal_volume 50
_journal_year 1994
_chemical_formula_sum 'C6 H8 Na2 O8'
_chemical_formula_weight 254.10
_chemical_name_common 'sodium galactarate'
_space_group_IT_number 14
_symmetry_cell_setting monoclinic
_symmetry_space_group_name_Hall '-P 2ybc'
_symmetry_space_group_name_H-M 'P 1 21/c 1'
_cell_angle_alpha 90
_cell_angle_beta 132.900(10)
_cell_angle_gamma 90
_cell_formula_units_Z 2
_cell_length_a 7.8270(10)
_cell_length_b 8.3510(10)
_cell_length_c 8.9510(10)
_cell_measurement_reflns_used 24
_cell_measurement_temperature 297.0
_cell_measurement_theta_max 40
_cell_measurement_theta_min 35
_cell_volume 428.59(11)
_computing_cell_refinement
; MSC/AFC Diffractometer Control Software
(Molecular Structure Corporation, 1988)
;
_computing_data_collection 'Rigaku AFC5-RU'
_computing_data_reduction 'MSC/AFC Diffractometer Control Software'
_computing_molecular_graphics KPPXRAY
_computing_publication_material 'EDCIF-J (Osaki & Taga, 1993)'
_computing_structure_refinement 'KPPXRAY ORFLS'
_computing_structure_solution 'MULTAN88 (Main et al., 1988)'
_diffrn_ambient_temperature 297.0
_diffrn_measurement_device 'Rigaku AFC-5RU'
_diffrn_measurement_method \q/2\q
_diffrn_radiation_monochromator graphaite
_diffrn_radiation_source rotarix
_diffrn_radiation_type CuK\a
_diffrn_radiation_wavelength 1.54178
_diffrn_reflns_av_R_equivalents 0.019
_diffrn_reflns_limit_h_max 7
_diffrn_reflns_limit_h_min -8
_diffrn_reflns_limit_k_max 9
_diffrn_reflns_limit_k_min 0
_diffrn_reflns_limit_l_max 10
_diffrn_reflns_limit_l_min 0
_diffrn_reflns_number 842
_diffrn_reflns_reduction_process ' MSC/AFC (Molecular Structure Corporation, 1988)'
_diffrn_reflns_theta_max 65
_diffrn_reflns_theta_min 1
_diffrn_standards_decay_% none
_diffrn_standards_interval_count 150
_diffrn_standards_number 3
_exptl_absorpt_coefficient_mu 2.412
_exptl_absorpt_correction_type none
_exptl_crystal_colour colourless
_exptl_crystal_density_diffrn 1.969
_exptl_crystal_description prism
_exptl_crystal_F_000 260
_exptl_crystal_size_max 0.26
_exptl_crystal_size_mid 0.23
_exptl_crystal_size_min 0.15
_refine_diff_density_max 0.37
_refine_diff_density_min -0.30
_refine_ls_goodness_of_fit_obs 0.63
_refine_ls_hydrogen_treatment 'refxyz, all from D-map'
_refine_ls_matrix_type full
_refine_ls_number_parameters 90
_refine_ls_number_reflns 637
_refine_ls_R_factor_obs 0.045
_refine_ls_shift/esd_max 0.02
_refine_ls_structure_factor_coef F
_refine_ls_weighting_details 'w = 1/[\s^2^ + 0.023F^2^]'
_refine_ls_weighting_scheme calc
_refine_ls_wR_factor_obs 0.053
_reflns_number_observed 637
_reflns_number_total 743
_reflns_observed_criterion F>3\s(F)
_cod_data_source_file as1094.cif
_cod_data_source_block NAGALAC
_cod_depositor_comments
;
The following automatic conversions were performed:

'_atom_site_thermal_displace_type' tag value 'Bij' was replaced with
'Bani' value 8 times.

Automatic conversion script
Id: cif_fix_values 1646 2011-03-28 12:23:43Z adriana 

The following automatic conversions were performed:

'_refine_ls_matrix_type' value 'FULL' changed to 'full' according to
/home/saulius/struct/CIF-dictionaries/cif_core.dic dictionary named
'cif_core.dic' version 2.4.1 from 2010-06-29.

Automatic conversion script
Id: cif_fix_values 1715 2011-07-08 13:25:40Z adriana 

The following automatic conversions were performed:

'_refine_ls_weighting_scheme' value 'calc w = 1/[\s^2^ + 0.023F^2^]'
was changed to 'calc'. New tag '_refine_ls_weighting_details' was
created. The value of the new tag was set to 'w = 1/[\s^2^ +
0.023F^2^]'.

Automatic conversion script
Id: cif_fix_values 3143 2015-03-26 13:38:13Z robertas 
;
_cod_original_cell_volume 428.6
_cod_original_sg_symbol_H-M 'P 21/c'
_cod_database_code 2009834

loop_
_symmetry_equiv_pos_as_xyz
x,y,z
-x,-y,-z
x,1/2-y,1/2+z
-x,-1/2+y,-1/2-z

loop_
_atom_site_aniso_label
_atom_site_aniso_U_11
_atom_site_aniso_U_22
_atom_site_aniso_U_33
_atom_site_aniso_U_12
_atom_site_aniso_U_13
_atom_site_aniso_U_23
Na(1) .0255(8) .0208(7) .0194(7) -.0022(5) .0145(6) -.0028(6)
C(1) .019(2) .019(2) .017(2) .0040(10) .014(2) -.0010(10)
C(2) .020(2) .016(2) .017(2) -.0010(10) .015(2) .0000(10)
C(3) .019(2) .014(2) .015(2) -.0010(10) .012(2) -.0010(10)
O(11) .0290(10) .0250(10) .0200(10) .0030(10) .0140(10) .0090(10)
O(12) .0190(10) .0340(10) .0160(10) -.0070(10) .0110(10) -.0030(10)
O(2) .0170(10) .0140(10) .0220(10) -.0010(10) .0120(10) -.0006(8)
O(3) .0210(10) .0280(10) .0130(10) .0000(10) .0130(10) -.0019(8)

loop_
_atom_site_label
_atom_site_fract_x
_atom_site_fract_y
_atom_site_fract_z
_atom_site_thermal_displace_type
Na(1) 0.2553(2) 0.5507(2) 0.2414(2) Bani
C(1) 0.0467(6) 0.2031(4) 0.1605(5) Bani
C(2) 0.2832(6) 0.1798(4) 0.3761(5) Bani
C(3) 0.3873(5) 0.0189(4) 0.3917(5) Bani
O(11) 0.0179(4) 0.3185(3) 0.0562(4) Bani
O(12) -0.1059(4) 0.1003(3) 0.1036(3) Bani
O(2) 0.4410(4) 0.3069(2) 0.4382(3) Bani
O(3) 0.4412(4) 0.0233(3) 0.2675(3) Bani
H(C2) 0.257(7) 0.176(4) 0.467(6) Biso
H(C3) 0.281(7) -0.063(4) 0.345(5) Biso
H(O2) 0.560(10) 0.282(8) 0.460(10) Biso
H(O3) 0.316(9) -0.006(6) 0.144(8) Biso

loop_
_atom_type_symbol
_atom_type_scat_dispersion_real
_atom_type_scat_dispersion_imag
_atom_type_scat_source
C 0.017 0.009 International_Tables_Vol_IV_Table_2.2B
H 0.000 0.000 International_Tables_Vol_IV_Table_2.2B
O 0.047 0.032 International_Tables_Vol_IV_Table_2.2B
Na 0.223 0.270 International_Tables_Vol_IV_Table_2.2B

loop_
_geom_angle_atom_site_label_1
_geom_angle_atom_site_label_2
_geom_angle_atom_site_label_3
_geom_angle
_geom_angle_publ_flag
C(2) C(1) O(11) 119.3(3) yes
C(2) C(1) O(12) 115.1(3) yes
O(11) C(1) O(12) 125.6(2) yes
C(1) C(2) C(3) 109.9(3) yes
C(1) C(2) O(2) 112.5(3) yes
C(3) C(2) O(2) 110.7(4) yes
C(2) C(3) O(3) 109.1(3) yes
C(2) C(3) C(3') 112.5(3) yes
O(3) C(3) C(3') 107.2(3) yes

loop_
_geom_bond_atom_site_label_1
_geom_bond_atom_site_label_2
_geom_bond_site_symmetry_1
_geom_bond_site_symmetry_2
_geom_bond_distance
_geom_bond_publ_flag
Na(1) O(11) . . 2.402(3) yes
Na(1) O(12) . 4_566 2.382(4) yes
Na(1) O(2) . 2_666 2.451(2) yes
Na(1) O(11) . 2_565 2.260(2) yes
Na(1) O(2) . . 2.424(2) yes
Na(1) O(3) . 4_666 2.441(4) yes
C(1) C(2) . . 1.525(4) yes
C(1) O(11) . . 1.251(5) yes
C(1) O(12) . . 1.263(5) yes
C(2) C(3) . . 1.528(5) yes
C(2) O(2) . . 1.424(5) yes
C(3) O(3) . . 1.433(7) yes
C(3) C(3') . . 1.521(4) yes

loop_
_geom_torsion_atom_site_label_1
_geom_torsion_atom_site_label_2
_geom_torsion_atom_site_label_3
_geom_torsion_atom_site_label_4
_geom_torsion
_geom_torsion_publ_flag
C(1) C(2) C(3) O(3) 66.7(4) no
O(11) C(1) C(2) C(3) -118.7(5) no
O(11) C(1) C(2) O(2) 5.1(7) no
O(12) C(1) C(2) C(3) 61.5(6) no
O(12) C(1) C(2) O(2) -174.7(4) no
O(2) C(2) C(3) O(3) -58.1(3) no
C(1) C(2) C(3) C(3') -174.5(4) no
O(2) C(2) C(3) C(3') 60.7(5) no
C(2) C(3) C(3') C(2') 180.0(4) no
C(2) C(3) C(3') O(3') 60.1(4) no
